data_4315536
loop_
_publ_author_name
'Ian A. Tonks'
'John E. Bercaw'

_publ_section_title
;
 (dme)MCl3(NNPh2) (dme = dimethoxyethane; M = Nb, Ta): A Versatile Synthon
 for [Ta=NNPh2] Hydrazido(2-) Complexes
;
_journal_name_full 'Inorganic Chemistry'
_journal_page_first 4648
_journal_page_last 4656
_journal_paper_doi 10.1021/ic1004193
_journal_volume 49
_journal_year 2010
_chemical_formula_moiety 'C23 H39 Cl N5 Si2 Ta'
_chemical_formula_sum 'C23 H39 Cl N5 Si2 Ta'
_chemical_formula_weight 658.17
_chemical_name_systematic
;
 ?
;
_space_group_IT_number 14
_symmetry_cell_setting monoclinic
_symmetry_space_group_name_Hall '-P 2yn'
_symmetry_space_group_name_H-M 'P 1 21/n 1'
_atom_sites_solution_hydrogens difmap
_atom_sites_solution_primary direct
_atom_sites_solution_secondary difmap
_audit_creation_method SHELXL-97
_cell_angle_alpha 90.00
_cell_angle_beta 90.622(3)
_cell_angle_gamma 90.00
_cell_formula_units_Z 4
_cell_length_a 13.1052(6)
_cell_length_b 12.9574(6)
_cell_length_c 16.9529(8)
_cell_measurement_reflns_used 9392
_cell_measurement_temperature 100(2)
_cell_measurement_theta_max 40.07
_cell_measurement_theta_min 2.51
_cell_volume 2878.6(2)
_computing_cell_refinement 'Bruker SAINT-Plus v7.66A'
_computing_data_collection 'Bruker APEX2 v2009.7-0'
_computing_data_reduction 'Bruker SAINT-Plus v7.66A'
_computing_molecular_graphics 'Bruker XP v5.1'
_computing_publication_material 'Bruker XCIF 2008'
_computing_structure_refinement 'SHELXL-97 (Sheldrick, 2008)'
_computing_structure_solution 'SHELXS-97 (Sheldrick, 2008)'
_diffrn_ambient_temperature 100(2)
_diffrn_measured_fraction_theta_full 0.986
_diffrn_measured_fraction_theta_max 0.986
_diffrn_measurement_device_type 'Bruker KAPPA APEX II'
_diffrn_measurement_method '\w scans; 21 settings'
_diffrn_radiation_monochromator graphite
_diffrn_radiation_source 'fine-focus sealed tube'
_diffrn_radiation_type MoK\a
_diffrn_radiation_wavelength 0.71073
_diffrn_reflns_av_R_equivalents 0.0416
_diffrn_reflns_av_sigmaI/netI 0.0249
_diffrn_reflns_limit_h_max 25
_diffrn_reflns_limit_h_min -25
_diffrn_reflns_limit_k_max 25
_diffrn_reflns_limit_k_min -24
_diffrn_reflns_limit_l_max 32
_diffrn_reflns_limit_l_min -32
_diffrn_reflns_number 201289
_diffrn_reflns_theta_full 43.76
_diffrn_reflns_theta_max 43.76
_diffrn_reflns_theta_min 1.95
_exptl_absorpt_coefficient_mu 4.014
_exptl_absorpt_correction_T_max 0.7486
_exptl_absorpt_correction_T_min 0.5883
_exptl_absorpt_correction_type multi-scan
_exptl_absorpt_process_details 'SADABS v2008/v, Bruker-AXS, Madison, WI'
_exptl_crystal_colour Yellow
_exptl_crystal_density_diffrn 1.519
_exptl_crystal_density_method 'not measured'
_exptl_crystal_description Column
_exptl_crystal_F_000 1320
_exptl_crystal_size_max 0.23
_exptl_crystal_size_mid 0.14
_exptl_crystal_size_min 0.08
_refine_diff_density_max 4.170
_refine_diff_density_min -2.602
_refine_diff_density_rms 0.152
_refine_ls_extinction_method none
_refine_ls_goodness_of_fit_ref 2.205
_refine_ls_hydrogen_treatment refall
_refine_ls_matrix_type 'Full matrix'
_refine_ls_number_parameters 445
_refine_ls_number_reflns 21919
_refine_ls_number_restraints 0
_refine_ls_restrained_S_all 2.205
_refine_ls_R_factor_all 0.0444
_refine_ls_R_factor_gt 0.0285
_refine_ls_shift/su_max 0.011
_refine_ls_shift/su_mean 0.000
_refine_ls_structure_factor_coef Fsqd
_refine_ls_weighting_details w=1/s^2^(Fo^2^)
_refine_ls_weighting_scheme sigma
_refine_ls_wR_factor_gt 0.0506
_refine_ls_wR_factor_ref 0.0517
_reflns_number_gt 17487
_reflns_number_total 21919
_reflns_threshold_expression >2sigma(I)
_cod_data_source_file ic1004193_si_002_6.cif
_cod_data_source_block complex10
_cod_depositor_comments
;
The following automatic conversions were performed:

'_symmetry_cell_setting' value 'Monoclinic' changed to 'monoclinic'
according to the built-in table from CIF Core dictionary named
'cif_core.dic' version 2.4.1 from
2010-06-29.

'_refine_ls_weighting_scheme' value 'Sigma' changed to
'sigma' according to the built-in table from CIF Core dictionary
named 'cif_core.dic' version 2.4.1 from 2010-06-29.

Automatic conversion script
Id: cif_fix_values 1646 2011-03-28 12:23:43Z adriana 

The following automatic conversions were performed:

'_atom_sites_solution_primary' value 'Direct methods' was changed to
'direct'.

'_atom_sites_solution_secondary' value 'Difference Fourier map' was
changed to 'difmap'.

'_atom_sites_solution_hydrogens' value 'Difference Fourier map' was
changed to 'difmap'.

Automatic conversion script
Id: cif_fix_values 6452 2018-10-05 10:23:21Z andrius 
;
_cod_database_code 4315536

loop_
_symmetry_equiv_pos_as_xyz
'x, y, z'
'-x+1/2, y+1/2, -z+1/2'
'-x, -y, -z'
'x-1/2, -y-1/2, z-1/2'

loop_
_atom_site_label
_atom_site_type_symbol
_atom_site_fract_x
_atom_site_fract_y
_atom_site_fract_z
_atom_site_U_iso_or_equiv
_atom_site_adp_type
_atom_site_occupancy
_atom_site_symmetry_multiplicity
_atom_site_calc_flag
_atom_site_refinement_flags
_atom_site_disorder_assembly
_atom_site_disorder_group
Ta1 Ta 0.857224(4) 0.189347(3) 0.827763(3) 0.01234(1) Uani 1 1 d . . .
Cl1 Cl 0.78564(3) 0.22823(3) 0.70289(2) 0.02188(6) Uani 1 1 d . . .
Si1 Si 1.02537(3) -0.01021(3) 0.81940(2) 0.01778(7) Uani 1 1 d . . .
Si2 Si 0.80517(4) 0.39869(3) 0.94524(3) 0.02517(9) Uani 1 1 d . . .
N1 N 0.90580(9) 0.04331(8) 0.84150(7) 0.01670(19) Uani 1 1 d . . .
N2 N 0.70516(8) 0.09464(8) 0.85095(7) 0.01661(19) Uani 1 1 d . . .
N3 N 0.78963(9) 0.27008(9) 0.91450(7) 0.0187(2) Uani 1 1 d . . .
N4 N 0.97711(8) 0.25477(8) 0.81827(6) 0.01515(18) Uani 1 1 d . . .
N5 N 1.06763(9) 0.30454(8) 0.80759(7) 0.01628(19) Uani 1 1 d . . .
C1 C 0.83522(11) -0.03624(10) 0.87164(11) 0.0232(3) Uani 1 1 d . . .
C2 C 0.74189(11) 0.01328(11) 0.90607(9) 0.0210(3) Uani 1 1 d . . .
C3 C 0.63526(12) 0.16598(11) 0.89158(10) 0.0229(3) Uani 1 1 d . . .
C4 C 0.69525(12) 0.22871(12) 0.95119(10) 0.0246(3) Uani 1 1 d . . .
C5 C 0.65284(13) 0.04624(13) 0.78299(10) 0.0254(3) Uani 1 1 d . . .
C6 C 1.00457(15) -0.14593(13) 0.78419(13) 0.0317(4) Uani 1 1 d . . .
C7 C 1.10665(13) -0.01645(14) 0.90985(11) 0.0275(3) Uani 1 1 d . . .
C8 C 1.09092(13) 0.05896(13) 0.73833(10) 0.0254(3) Uani 1 1 d . . .
C9 C 0.68997(16) 0.47181(15) 0.90807(15) 0.0389(4) Uani 1 1 d . . .
C10 C 0.80885(19) 0.40763(17) 1.05475(11) 0.0427(5) Uani 1 1 d . . .
C11 C 0.92133(13) 0.46198(11) 0.90699(10) 0.0242(3) Uani 1 1 d . . .
C12 C 1.14415(10) 0.29509(9) 0.86521(8) 0.0162(2) Uani 1 1 d . . .
C13 C 1.11945(12) 0.27184(11) 0.94326(8) 0.0212(3) Uani 1 1 d . . .
C14 C 1.19607(13) 0.26337(11) 1.00008(9) 0.0261(3) Uani 1 1 d . . .
C15 C 1.29797(14) 0.27502(12) 0.98034(10) 0.0287(3) Uani 1 1 d . . .
C16 C 1.32272(13) 0.29634(12) 0.90278(11) 0.0269(3) Uani 1 1 d . . .
C17 C 1.24727(11) 0.30600(10) 0.84519(9) 0.0206(2) Uani 1 1 d . . .
C18 C 1.07746(10) 0.36386(9) 0.73800(8) 0.0154(2) Uani 1 1 d . . .
C19 C 1.03354(11) 0.32908(10) 0.66768(8) 0.0187(2) Uani 1 1 d . . .
C20 C 1.04152(12) 0.38837(12) 0.59970(9) 0.0228(3) Uani 1 1 d . . .
C21 C 1.09287(12) 0.48178(12) 0.60084(10) 0.0258(3) Uani 1 1 d . . .
C22 C 1.13549(11) 0.51677(11) 0.67095(10) 0.0242(3) Uani 1 1 d . . .
C23 C 1.12774(11) 0.45903(10) 0.73975(9) 0.0199(2) Uani 1 1 d . . .
H1A H 0.865(2) -0.0784(18) 0.9163(16) 0.055(7) Uiso 1 1 d . . .
H1B H 0.8153(13) -0.0740(12) 0.8272(10) 0.014(4) Uiso 1 1 d . . .
H2A H 0.6884(15) -0.0353(14) 0.9172(11) 0.024(5) Uiso 1 1 d . . .
H2B H 0.7571(14) 0.0455(13) 0.9534(11) 0.020(4) Uiso 1 1 d . . .
H3A H 0.5776(15) 0.1287(14) 0.9202(11) 0.025(5) Uiso 1 1 d . . .
H3B H 0.6087(15) 0.2073(13) 0.8488(12) 0.022(5) Uiso 1 1 d . . .
H4A H 0.6485(15) 0.2858(14) 0.9686(12) 0.023(5) Uiso 1 1 d . . .
H4B H 0.718(2) 0.1867(15) 0.9983(16) 0.045(7) Uiso 1 1 d . . .
H5A H 0.5979(16) -0.0002(14) 0.8012(12) 0.029(5) Uiso 1 1 d . . .
H5B H 0.7000(14) 0.0039(13) 0.7523(11) 0.019(4) Uiso 1 1 d . . .
H5C H 0.6296(15) 0.0994(14) 0.7490(12) 0.028(5) Uiso 1 1 d . . .
H6A H 0.975(2) -0.1883(16) 0.8278(16) 0.048(7) Uiso 1 1 d . . .
H6B H 1.0635(19) -0.1698(16) 0.7704(14) 0.037(6) Uiso 1 1 d . . .
H6C H 0.9638(19) -0.1423(17) 0.7380(15) 0.045(6) Uiso 1 1 d . . .
H7A H 1.1164(19) 0.0433(19) 0.9304(15) 0.048(7) Uiso 1 1 d . . .
H7B H 1.1668(19) -0.0593(18) 0.9002(14) 0.049(6) Uiso 1 1 d . . .
H7C H 1.0687(18) -0.0533(17) 0.9517(14) 0.041(6) Uiso 1 1 d . . .
H8A H 1.0448(17) 0.0717(16) 0.6939(13) 0.039(6) Uiso 1 1 d . . .
H8B H 1.1478(16) 0.0160(14) 0.7199(12) 0.028(5) Uiso 1 1 d . . .
H8C H 1.1142(16) 0.1215(16) 0.7526(13) 0.032(5) Uiso 1 1 d . . .
H9A H 0.680(2) 0.447(2) 0.8469(17) 0.065(8) Uiso 1 1 d . . .
H9B H 0.703(3) 0.549(3) 0.913(2) 0.099(11) Uiso 1 1 d . . .
H9C H 0.631(2) 0.452(2) 0.9430(18) 0.076(9) Uiso 1 1 d . . .
H10A H 0.743(2) 0.371(2) 1.0823(17) 0.073(8) Uiso 1 1 d . . .
H10B H 0.813(3) 0.493(2) 1.0699(19) 0.090(10) Uiso 1 1 d . . .
H10C H 0.8751(16) 0.3597(14) 1.0732(12) 0.026(5) Uiso 1 1 d . . .
H11A H 0.9821(16) 0.4359(14) 0.9287(11) 0.025(5) Uiso 1 1 d . . .
H11B H 0.9212(17) 0.5319(17) 0.9226(13) 0.041(6) Uiso 1 1 d . . .
H11C H 0.9280(15) 0.4552(14) 0.8512(12) 0.027(5) Uiso 1 1 d . . .
H13 H 1.0497(16) 0.2651(15) 0.9549(12) 0.031(5) Uiso 1 1 d . . .
H14 H 1.1790(15) 0.2484(15) 1.0544(13) 0.031(5) Uiso 1 1 d . . .
H15 H 1.3491(15) 0.2683(14) 1.0188(12) 0.028(5) Uiso 1 1 d . . .
H16 H 1.3912(17) 0.3030(13) 0.8859(12) 0.026(5) Uiso 1 1 d . . .
H17 H 1.2671(15) 0.3154(12) 0.7903(13) 0.023(5) Uiso 1 1 d . . .
H19 H 0.9948(15) 0.2653(14) 0.6674(11) 0.025(5) Uiso 1 1 d . . .
H20 H 1.0090(15) 0.3620(14) 0.5511(12) 0.025(5) Uiso 1 1 d . . .
H21 H 1.0964(15) 0.5225(14) 0.5553(12) 0.030(5) Uiso 1 1 d . . .
H22 H 1.1685(14) 0.5813(14) 0.6746(11) 0.021(4) Uiso 1 1 d . . .
H23 H 1.1531(14) 0.4815(13) 0.7876(11) 0.021(4) Uiso 1 1 d . . .

loop_
_atom_site_aniso_label
_atom_site_aniso_U_11
_atom_site_aniso_U_22
_atom_site_aniso_U_33
_atom_site_aniso_U_23
_atom_site_aniso_U_13
_atom_site_aniso_U_12
Ta1 0.01305(2) 0.01170(2) 0.01226(2) 0.00025(2) -0.00024(1) -0.00160(2)
Cl1 0.02282(16) 0.02538(14) 0.01734(14) 0.00526(12) -0.00479(12) 0.00008(12)
Si1 0.01526(16) 0.01640(15) 0.02167(18) -0.00061(13) -0.00064(13) 0.00137(12)
Si2 0.0297(2) 0.02145(17) 0.0245(2) -0.00767(15) 0.00639(17) -0.00637(16)
N1 0.0149(5) 0.0136(4) 0.0215(5) 0.0016(4) 0.0003(4) -0.0015(3)
N2 0.0136(5) 0.0180(4) 0.0182(5) -0.0008(4) -0.0012(4) -0.0024(4)
N3 0.0199(5) 0.0174(5) 0.0188(5) -0.0022(4) 0.0051(4) -0.0042(4)
N4 0.0163(5) 0.0156(4) 0.0137(5) 0.0000(3) 0.0010(4) -0.0036(3)
N5 0.0162(5) 0.0193(4) 0.0133(4) 0.0037(4) -0.0011(4) -0.0072(4)
C1 0.0198(6) 0.0153(5) 0.0344(8) 0.0030(5) 0.0023(6) -0.0024(4)
C2 0.0200(6) 0.0200(6) 0.0229(7) 0.0042(5) 0.0009(5) -0.0049(5)
C3 0.0172(6) 0.0236(6) 0.0281(7) -0.0007(5) 0.0033(5) -0.0008(5)
C4 0.0239(7) 0.0238(6) 0.0263(7) -0.0059(6) 0.0094(6) -0.0057(5)
C5 0.0220(7) 0.0315(7) 0.0225(7) -0.0038(6) -0.0026(5) -0.0092(6)
C6 0.0270(8) 0.0222(7) 0.0459(11) -0.0080(7) 0.0043(8) 0.0022(6)
C7 0.0215(7) 0.0330(8) 0.0278(8) 0.0015(6) -0.0038(6) 0.0027(6)
C8 0.0244(7) 0.0254(7) 0.0265(7) 0.0011(6) 0.0063(6) 0.0037(6)
C9 0.0331(10) 0.0281(8) 0.0557(13) 0.0001(8) 0.0068(9) 0.0004(7)
C10 0.0576(13) 0.0454(11) 0.0251(8) -0.0119(8) 0.0074(9) -0.0163(10)
C11 0.0288(8) 0.0179(6) 0.0260(7) -0.0024(5) 0.0023(6) -0.0052(5)
C12 0.0189(6) 0.0138(5) 0.0157(5) 0.0008(4) -0.0033(4) -0.0028(4)
C13 0.0269(7) 0.0197(6) 0.0170(6) 0.0032(5) -0.0032(5) -0.0076(5)
C14 0.0384(9) 0.0207(6) 0.0189(7) 0.0045(5) -0.0089(6) -0.0061(6)
C15 0.0335(8) 0.0240(6) 0.0283(8) 0.0019(6) -0.0159(7) 0.0016(6)
C16 0.0202(7) 0.0292(7) 0.0313(8) -0.0017(6) -0.0073(6) 0.0027(5)
C17 0.0179(6) 0.0230(6) 0.0207(6) -0.0001(5) -0.0027(5) 0.0005(5)
C18 0.0136(5) 0.0182(5) 0.0145(5) 0.0031(4) 0.0022(4) -0.0004(4)
C19 0.0186(6) 0.0227(6) 0.0148(5) 0.0011(4) 0.0014(5) 0.0011(4)
C20 0.0204(6) 0.0335(7) 0.0145(6) 0.0033(5) 0.0025(5) 0.0070(5)
C21 0.0203(7) 0.0338(7) 0.0234(7) 0.0143(6) 0.0079(5) 0.0082(6)
C22 0.0181(6) 0.0222(6) 0.0324(8) 0.0111(6) 0.0059(6) 0.0005(5)
C23 0.0172(6) 0.0196(5) 0.0230(7) 0.0040(5) 0.0011(5) -0.0023(4)

loop_
_atom_type_symbol
_atom_type_description
_atom_type_scat_dispersion_real
_atom_type_scat_dispersion_imag
_atom_type_scat_source
C C 0.0033 0.0016 'International Tables Vol C Tables 4.2.6.8 and 6.1.1.4'
H H 0.0000 0.0000 'International Tables Vol C Tables 4.2.6.8 and 6.1.1.4'
N N 0.0061 0.0033 'International Tables Vol C Tables 4.2.6.8 and 6.1.1.4'
Si Si 0.0817 0.0704 'International Tables Vol C Tables 4.2.6.8 and 6.1.1.4'
Cl Cl 0.1484 0.1585 'International Tables Vol C Tables 4.2.6.8 and 6.1.1.4'
Ta Ta -0.7052 6.5227 'International Tables Vol C Tables 4.2.6.8 and 6.1.1.4'

loop_
_geom_angle_atom_site_label_1
_geom_angle_atom_site_label_2
_geom_angle_atom_site_label_3
_geom_angle
_geom_angle_site_symmetry_1
_geom_angle_site_symmetry_3
_geom_angle_publ_flag
N4 Ta1 N1 100.29(5) . . yes
N4 Ta1 N3 102.26(5) . . yes
N1 Ta1 N3 123.03(5) . . yes
N4 Ta1 Cl1 99.13(4) . . yes
N1 Ta1 Cl1 115.29(3) . . yes
N3 Ta1 Cl1 111.69(4) . . yes
N4 Ta1 N2 174.57(4) . . yes
N1 Ta1 N2 76.10(4) . . yes
N3 Ta1 N2 76.79(4) . . yes
Cl1 Ta1 N2 86.14(3) . . yes
N1 Si1 C7 110.21(7) . . ?
N1 Si1 C8 112.80(6) . . ?
C7 Si1 C8 111.44(8) . . ?
N1 Si1 C6 108.11(7) . . ?
C7 Si1 C6 107.56(9) . . ?
C8 Si1 C6 106.46(9) . . ?
N3 Si2 C11 114.14(7) . . ?
N3 Si2 C10 110.90(8) . . ?
C11 Si2 C10 108.01(9) . . ?
N3 Si2 C9 106.72(8) . . ?
C11 Si2 C9 108.58(9) . . ?
C10 Si2 C9 108.32(11) . . ?
C1 N1 Si1 111.15(8) . . ?
C1 N1 Ta1 119.84(9) . . ?
Si1 N1 Ta1 128.98(6) . . ?
C5 N2 C3 110.19(12) . . ?
C5 N2 C2 109.54(11) . . ?
C3 N2 C2 110.44(12) . . ?
C5 N2 Ta1 118.30(9) . . ?
C3 N2 Ta1 106.22(8) . . ?
C2 N2 Ta1 101.76(8) . . ?
C4 N3 Si2 108.14(9) . . ?
C4 N3 Ta1 119.39(9) . . ?
Si2 N3 Ta1 131.11(6) . . ?
N5 N4 Ta1 177.51(9) . . ?
N4 N5 C12 118.96(10) . . ?
N4 N5 C18 117.04(11) . . ?
C12 N5 C18 123.99(11) . . ?
N1 C1 C2 110.53(11) . . ?
N1 C1 H1A 113.8(14) . . ?
C2 C1 H1A 104.2(14) . . ?
N1 C1 H1B 104.9(10) . . ?
C2 C1 H1B 108.4(11) . . ?
H1A C1 H1B 115.1(17) . . ?
N2 C2 C1 108.54(12) . . ?
N2 C2 H2A 110.8(12) . . ?
C1 C2 H2A 113.2(11) . . ?
N2 C2 H2B 106.9(11) . . ?
C1 C2 H2B 111.2(11) . . ?
H2A C2 H2B 106.0(15) . . ?
N2 C3 C4 109.13(12) . . ?
N2 C3 H3A 112.9(10) . . ?
C4 C3 H3A 108.6(11) . . ?
N2 C3 H3B 102.6(11) . . ?
C4 C3 H3B 112.7(11) . . ?
H3A C3 H3B 110.9(16) . . ?
N3 C4 C3 110.03(13) . . ?
N3 C4 H4A 111.6(10) . . ?
C3 C4 H4A 106.1(12) . . ?
N3 C4 H4B 106.4(14) . . ?
C3 C4 H4B 112.8(13) . . ?
H4A C4 H4B 110.0(18) . . ?
N2 C5 H5A 110.4(12) . . ?
N2 C5 H5B 111.2(11) . . ?
H5A C5 H5B 106.9(14) . . ?
N2 C5 H5C 108.1(12) . . ?
H5A C5 H5C 113.7(17) . . ?
H5B C5 H5C 106.5(16) . . ?
Si1 C6 H6A 109.6(13) . . ?
Si1 C6 H6B 107.0(14) . . ?
H6A C6 H6B 111(2) . . ?
Si1 C6 H6C 107.2(14) . . ?
H6A C6 H6C 115(2) . . ?
H6B C6 H6C 107(2) . . ?
Si1 C7 H7A 112.2(17) . . ?
Si1 C7 H7B 110.0(15) . . ?
H7A C7 H7B 118(2) . . ?
Si1 C7 H7C 108.8(14) . . ?
H7A C7 H7C 103(2) . . ?
H7B C7 H7C 104.9(19) . . ?
Si1 C8 H8A 111.4(13) . . ?
Si1 C8 H8B 108.6(11) . . ?
H8A C8 H8B 108.4(17) . . ?
Si1 C8 H8C 113.2(13) . . ?
H8A C8 H8C 105.1(18) . . ?
H8B C8 H8C 109.9(18) . . ?
Si2 C9 H9A 105.0(14) . . ?
Si2 C9 H9B 110(2) . . ?
H9A C9 H9B 112(2) . . ?
Si2 C9 H9C 106.6(17) . . ?
H9A C9 H9C 113(2) . . ?
H9B C9 H9C 110(3) . . ?
Si2 C10 H10A 112.6(16) . . ?
Si2 C10 H10B 106.6(17) . . ?
H10A C10 H10B 111(2) . . ?
Si2 C10 H10C 105.0(10) . . ?
H10A C10 H10C 104.9(18) . . ?
H10B C10 H10C 116(2) . . ?
Si2 C11 H11A 113.7(11) . . ?
Si2 C11 H11B 108.8(13) . . ?
H11A C11 H11B 103.9(18) . . ?
Si2 C11 H11C 113.0(12) . . ?
H11A C11 H11C 105.6(16) . . ?
H11B C11 H11C 111.4(17) . . ?
N5 C12 C13 120.56(13) . . ?
N5 C12 C17 120.49(12) . . ?
C13 C12 C17 118.92(13) . . ?
C14 C13 C12 120.04(15) . . ?
C14 C13 H13 122.9(13) . . ?
C12 C13 H13 117.0(13) . . ?
C15 C14 C13 120.96(15) . . ?
C15 C14 H14 118.9(12) . . ?
C13 C14 H14 120.1(12) . . ?
C14 C15 C16 119.08(15) . . ?
C14 C15 H15 120.4(12) . . ?
C16 C15 H15 120.5(12) . . ?
C17 C16 C15 120.88(16) . . ?
C17 C16 H16 116.7(13) . . ?
C15 C16 H16 122.4(13) . . ?
C16 C17 C12 120.08(14) . . ?
C16 C17 H17 119.1(12) . . ?
C12 C17 H17 120.6(12) . . ?
C19 C18 C23 119.58(12) . . ?
C19 C18 N5 119.82(11) . . ?
C23 C18 N5 120.56(12) . . ?
C20 C19 C18 119.78(13) . . ?
C20 C19 H19 120.7(12) . . ?
C18 C19 H19 119.4(12) . . ?
C21 C20 C19 120.82(15) . . ?
C21 C20 H20 121.4(11) . . ?
C19 C20 H20 117.8(11) . . ?
C22 C21 C20 119.32(13) . . ?
C22 C21 H21 120.0(12) . . ?
C20 C21 H21 120.6(12) . . ?
C21 C22 C23 120.78(14) . . ?
C21 C22 H22 121.8(11) . . ?
C23 C22 H22 117.3(11) . . ?
C22 C23 C18 119.70(14) . . ?
C22 C23 H23 122.7(11) . . ?
C18 C23 H23 117.6(11) . . ?

loop_
_geom_bond_atom_site_label_1
_geom_bond_atom_site_label_2
_geom_bond_distance
_geom_bond_site_symmetry_2
_geom_bond_publ_flag
Ta1 N4 1.7940(11) . yes
Ta1 N1 2.0092(10) . yes
Ta1 N3 2.0173(11) . yes
Ta1 Cl1 2.3606(3) . yes
Ta1 N2 2.3767(11) . yes
Si1 N1 1.7576(12) . ?
Si1 C7 1.8593(17) . ?
Si1 C8 1.8590(16) . ?
Si1 C6 1.8761(17) . ?
Si2 N3 1.7572(12) . ?
Si2 C11 1.8526(16) . ?
Si2 C10 1.860(2) . ?
Si2 C9 1.885(2) . ?
N1 C1 1.4797(17) . ?
N2 C5 1.4743(18) . ?
N2 C3 1.4770(19) . ?
N2 C2 1.4854(18) . ?
N3 C4 1.4902(19) . ?
N4 N5 1.3641(15) . ?
N5 C12 1.3976(17) . ?
N5 C18 1.4150(16) . ?
C1 C2 1.505(2) . ?
C1 H1A 1.01(3) . ?
C1 H1B 0.933(18) . ?
C2 H2A 0.962(19) . ?
C2 H2B 0.924(19) . ?
C3 C4 1.511(2) . ?
C3 H3A 1.023(19) . ?
C3 H3B 0.96(2) . ?
C4 H4A 1.007(19) . ?
C4 H4B 1.01(3) . ?
C5 H5A 0.99(2) . ?
C5 H5B 0.981(18) . ?
C5 H5C 0.95(2) . ?
C6 H6A 1.00(3) . ?
C6 H6B 0.87(2) . ?
C6 H6C 0.95(3) . ?
C7 H7A 0.86(3) . ?
C7 H7B 0.98(2) . ?
C7 H7C 0.99(2) . ?
C8 H8A 0.97(2) . ?
C8 H8B 0.98(2) . ?
C8 H8C 0.90(2) . ?
C9 H9A 1.09(3) . ?
C9 H9B 1.02(4) . ?
C9 H9C 1.01(3) . ?
C10 H10A 1.10(3) . ?
C10 H10B 1.14(3) . ?
C10 H10C 1.11(2) . ?
C11 H11A 0.94(2) . ?
C11 H11B 0.94(2) . ?
C11 H11C 0.96(2) . ?
C12 C13 1.398(2) . ?
C12 C17 1.404(2) . ?
C13 C14 1.388(2) . ?
C13 H13 0.94(2) . ?
C14 C15 1.389(3) . ?
C14 H14 0.97(2) . ?
C15 C16 1.386(3) . ?
C15 H15 0.93(2) . ?
C16 C17 1.388(2) . ?
C16 H16 0.95(2) . ?
C17 H17 0.98(2) . ?
C18 C19 1.3932(19) . ?
C18 C23 1.3983(18) . ?
C19 C20 1.390(2) . ?
C19 H19 0.970(19) . ?
C20 C21 1.385(2) . ?
C20 H20 0.98(2) . ?
C21 C22 1.384(2) . ?
C21 H21 0.94(2) . ?
C22 C23 1.390(2) . ?
C22 H22 0.943(18) . ?
C23 H23 0.92(2) . ?
